data_7059022
loop_
_publ_author_name
'Li, Shasha'
'Xu, Lei'
'Jiang, Liping'
'Zhang, Guofang'
'Zhang, Wei-Qiang'
'Gao, Ziwei'

_publ_section_title
;
 Activation reactions of 2-pyridyl and 2-pyrimidinyl alkynes with
 Ru3(CO)12
;
_journal_name_full 'New Journal of Chemistry'
_journal_paper_doi 10.1039/C9NJ04958D
_journal_year 2019
_chemical_formula_sum 'C22 H10 N2 O8 Ru3'
_chemical_formula_weight 733.53
_space_group_crystal_system triclinic
_space_group_IT_number 2
_space_group_name_Hall '-P 1'
_space_group_name_H-M_alt 'P -1'
_atom_sites_solution_hydrogens geom
_audit_creation_method SHELXL-2014/7
_audit_update_record
;
2019-10-30 deposited with the CCDC.	2019-11-07 downloaded from the CCDC.
;
_cell_angle_alpha 97.804(6)
_cell_angle_beta 94.587(6)
_cell_angle_gamma 106.052(5)
_cell_formula_units_Z 2
_cell_length_a 8.1837(15)
_cell_length_b 9.6603(17)
_cell_length_c 15.130(3)
_cell_measurement_reflns_used 50612
_cell_measurement_temperature 153(2)
_cell_measurement_theta_max 26.37
_cell_measurement_theta_min 2.22
_cell_volume 1130.1(4)
_computing_cell_refinement 'SAINT (Bruker AXS Inc., 2012)'
_computing_data_collection 'APEX2 (Bruker AXS Inc., 2012)'
_computing_data_reduction 'SAINT (Bruker AXS Inc., 2012)'
_computing_molecular_graphics 'SHELXTL (Sheldrick, 2014)'
_computing_publication_material 'SHELXTL (Sheldrick, 2014)'
_computing_structure_refinement 'SHELXL-2014/7 (Sheldrick, 2014)'
_computing_structure_solution 'SHELXS (Sheldrick, 2014)'
_diffrn_ambient_temperature 153(2)
_diffrn_measured_fraction_theta_full 0.997
_diffrn_measured_fraction_theta_max 0.997
_diffrn_measurement_device_type 'Bruker APEX II CCD'
_diffrn_radiation_type MoK\a
_diffrn_radiation_wavelength 0.71073
_diffrn_reflns_av_R_equivalents 0.0263
_diffrn_reflns_av_unetI/netI 0.0086
_diffrn_reflns_Laue_measured_fraction_full 0.997
_diffrn_reflns_Laue_measured_fraction_max 0.997
_diffrn_reflns_limit_h_max 10
_diffrn_reflns_limit_h_min -10
_diffrn_reflns_limit_k_max 11
_diffrn_reflns_limit_k_min -11
_diffrn_reflns_limit_l_max 18
_diffrn_reflns_limit_l_min -18
_diffrn_reflns_number 85076
_diffrn_reflns_point_group_measured_fraction_full 0.997
_diffrn_reflns_point_group_measured_fraction_max 0.997
_diffrn_reflns_theta_full 25.242
_diffrn_reflns_theta_max 25.998
_diffrn_reflns_theta_min 2.412
_exptl_absorpt_coefficient_mu 2.031
_exptl_absorpt_correction_type multi-scan
_exptl_absorpt_process_details sadabs
_exptl_crystal_colour colorless
_exptl_crystal_density_diffrn 2.156
_exptl_crystal_description block
_exptl_crystal_F_000 704
_exptl_crystal_size_max 0.140
_exptl_crystal_size_mid 0.130
_exptl_crystal_size_min 0.100
_exptl_transmission_factor_max 0.7454
_exptl_transmission_factor_min 0.6747
_refine_diff_density_max 0.330
_refine_diff_density_min -0.532
_refine_diff_density_rms 0.090
_refine_ls_extinction_method none
_refine_ls_goodness_of_fit_ref 1.153
_refine_ls_hydrogen_treatment constr
_refine_ls_matrix_type full
_refine_ls_number_parameters 316
_refine_ls_number_reflns 4427
_refine_ls_number_restraints 7
_refine_ls_restrained_S_all 1.160
_refine_ls_R_factor_all 0.0165
_refine_ls_R_factor_gt 0.0156
_refine_ls_shift/su_max 0.002
_refine_ls_shift/su_mean 0.000
_refine_ls_structure_factor_coef Fsqd
_refine_ls_weighting_details 'w=1/[\s^2^(Fo^2^)+(0.0208P)^2^+0.7951P] where P=(Fo^2^+2Fc^2^)/3'
_refine_ls_weighting_scheme calc
_refine_ls_wR_factor_gt 0.0393
_refine_ls_wR_factor_ref 0.0400
_reflns_Friedel_coverage 0.000
_reflns_number_gt 4271
_reflns_number_total 4427
_reflns_threshold_expression 'I > 2\s(I)'
_cod_data_source_file c9nj04958d2.cif
_cod_data_source_block 1a
_cod_database_code 7059022
_shelx_shelxl_version_number 2014/7
_shelx_space_group_comment
;
The symmetry employed for this shelxl refinement is uniquely defined
by the following loop, which should always be used as a source of
symmetry information in preference to the above space-group names.
They are only intended as comments.
;
_shelx_estimated_absorpt_t_min 0.764
_shelx_estimated_absorpt_t_max 0.823

loop_
_space_group_symop_operation_xyz
'x, y, z'
'-x, -y, -z'

loop_
_atom_site_label
_atom_site_type_symbol
_atom_site_fract_x
_atom_site_fract_y
_atom_site_fract_z
_atom_site_U_iso_or_equiv
_atom_site_adp_type
_atom_site_occupancy
_atom_site_site_symmetry_order
_atom_site_calc_flag
_atom_site_refinement_flags_posn
_atom_site_refinement_flags_adp
Ru2 Ru 0.72264(2) 0.75238(2) 0.65294(2) 0.01403(4) Uani 1 1 d . U
Ru3 Ru 0.65307(2) 0.87290(2) 0.81905(2) 0.01271(4) Uani 1 1 d . .
Ru1 Ru 0.63449(2) 1.01911(2) 0.66616(2) 0.01480(4) Uani 1 1 d . .
O3 O 0.57949(19) 1.17071(15) 0.84012(10) 0.0242(3) Uani 1 1 d . .
O1 O 0.5703(2) 1.28029(17) 0.59688(12) 0.0355(4) Uani 1 1 d . .
O8 O 0.6868(2) 0.9989(2) 1.01765(10) 0.0349(4) Uani 1 1 d . .
O6 O 0.37089(19) 0.54923(16) 0.56508(10) 0.0293(3) Uani 1 1 d . .
O2 O 0.25880(19) 0.85686(17) 0.61093(11) 0.0317(3) Uani 1 1 d . .
C18 C 0.6087(2) 1.0735(2) 0.79464(12) 0.0165(4) Uani 1 1 d . .
C16 C 0.5984(2) 1.1804(2) 0.62077(13) 0.0227(4) Uani 1 1 d . .
C17 C 0.3997(3) 0.9183(2) 0.63266(13) 0.0209(4) Uani 1 1 d . .
C23 C 0.6742(2) 0.9526(2) 0.94353(13) 0.0214(4) Uani 1 1 d . .
C21 C 0.5034(3) 0.6240(2) 0.59293(12) 0.0193(4) Uani 1 1 d . .
O4 O 0.8154(2) 0.90444(17) 0.48836(10) 0.0306(3) Uani 1 1 d . .
O5 O 0.9488(2) 0.55929(17) 0.60015(12) 0.0386(4) Uani 1 1 d . .
O7 O 0.26816(19) 0.73509(18) 0.80497(12) 0.0351(4) Uani 1 1 d . .
N1 N 0.9079(2) 1.12152(16) 0.69306(10) 0.0159(3) Uani 1 1 d . .
C7 C 0.9235(2) 0.85899(19) 0.83526(12) 0.0159(3) Uani 1 1 d . .
H7 H 1.0117 0.9202 0.8853 0.019 Uiso 1 1 calc R U
C1 C 0.9991(2) 1.04844(19) 0.73711(12) 0.0151(3) Uani 1 1 d . .
C5 C 0.9912(3) 1.2524(2) 0.67289(13) 0.0210(4) Uani 1 1 d . .
H5 H 0.9275 1.3036 0.6419 0.025 Uiso 1 1 calc R U
C8 C 0.8074(2) 0.71863(19) 0.84372(12) 0.0162(4) Uani 1 1 d . .
C22 C 0.4122(3) 0.7898(2) 0.81130(13) 0.0213(4) Uani 1 1 d . .
C20 C 0.8626(3) 0.6308(2) 0.61714(13) 0.0229(4) Uani 1 1 d . .
C10 C 0.8183(2) 0.6544(2) 0.92761(12) 0.0180(4) Uani 1 1 d . .
C19 C 0.7743(2) 0.8585(2) 0.55118(12) 0.0182(3) Uani 1 1 d . U
C6 C 0.8986(2) 0.90331(19) 0.75232(12) 0.0145(3) Uani 1 1 d . .
N2 N 0.9366(2) 0.73668(18) 0.99487(11) 0.0230(3) Uani 1 1 d . .
C2 C 1.1745(2) 1.1071(2) 0.76300(13) 0.0190(4) Uani 1 1 d . .
H2 H 1.2360 1.0554 0.7949 0.023 Uiso 1 1 calc R U
C3 C 1.2586(2) 1.2415(2) 0.74190(14) 0.0227(4) Uani 1 1 d . .
H3 H 1.3785 1.2829 0.7588 0.027 Uiso 1 1 calc R U
C4 C 1.1652(3) 1.3148(2) 0.69563(14) 0.0242(4) Uani 1 1 d . .
H4 H 1.2203 1.4067 0.6798 0.029 Uiso 1 1 calc R U
C14 C 0.9560(3) 0.6784(2) 1.06891(14) 0.0271(4) Uani 1 1 d . .
H14 H 1.0407 0.7350 1.1166 0.032 Uiso 1 1 calc R U
C13 C 0.8607(3) 0.5410(2) 1.08048(14) 0.0283(5) Uani 1 1 d . .
H13 H 0.8793 0.5046 1.1345 0.034 Uiso 1 1 calc R U
C11 C 0.7164(3) 0.5154(2) 0.93347(15) 0.0295(5) Uani 1 1 d . .
H11 H 0.6331 0.4603 0.8848 0.035 Uiso 1 1 calc R U
C12 C 0.7380(3) 0.4583(2) 1.01143(15) 0.0329(5) Uani 1 1 d . .
H12 H 0.6693 0.3638 1.0171 0.039 Uiso 1 1 calc R U
C9 C 0.6870(2) 0.65621(19) 0.76679(12) 0.0171(4) Uani 1 1 d . .
H9 H 0.5936 0.5636 0.7656 0.021 Uiso 1 1 calc R U

loop_
_atom_site_aniso_label
_atom_site_aniso_U_11
_atom_site_aniso_U_22
_atom_site_aniso_U_33
_atom_site_aniso_U_23
_atom_site_aniso_U_13
_atom_site_aniso_U_12
Ru2 0.01667(8) 0.01149(7) 0.01307(7) 0.00124(5) 0.00046(5) 0.00342(6)
Ru3 0.01310(8) 0.01192(7) 0.01295(7) 0.00320(5) 0.00067(5) 0.00310(5)
Ru1 0.01425(8) 0.01412(8) 0.01674(8) 0.00494(6) 0.00028(5) 0.00463(6)
O3 0.0290(8) 0.0194(7) 0.0256(7) 0.0013(6) 0.0002(6) 0.0113(6)
O1 0.0339(9) 0.0294(8) 0.0495(10) 0.0245(8) 0.0013(7) 0.0122(7)
O8 0.0299(8) 0.0558(11) 0.0173(8) -0.0037(7) 0.0009(6) 0.0148(8)
O6 0.0254(8) 0.0286(8) 0.0244(7) 0.0002(6) -0.0005(6) -0.0047(6)
O2 0.0191(8) 0.0292(8) 0.0420(9) 0.0066(7) -0.0056(6) 0.0012(6)
C18 0.0127(8) 0.0162(9) 0.0197(9) 0.0041(7) -0.0011(7) 0.0033(7)
C16 0.0177(9) 0.0269(10) 0.0235(10) 0.0090(8) 0.0013(8) 0.0046(8)
C17 0.0253(11) 0.0192(9) 0.0204(9) 0.0061(7) 0.0020(8) 0.0093(8)
C23 0.0168(9) 0.0264(10) 0.0218(10) 0.0051(8) 0.0013(7) 0.0075(8)
C21 0.0272(11) 0.0185(9) 0.0128(8) 0.0034(7) 0.0041(7) 0.0065(8)
O4 0.0371(9) 0.0329(8) 0.0243(8) 0.0102(6) 0.0089(6) 0.0103(7)
O5 0.0384(9) 0.0291(9) 0.0547(11) 0.0045(8) 0.0113(8) 0.0199(8)
O7 0.0178(8) 0.0378(9) 0.0467(10) 0.0160(8) 0.0028(7) -0.0006(7)
N1 0.0172(8) 0.0141(7) 0.0166(7) 0.0039(6) 0.0025(6) 0.0042(6)
C7 0.0144(8) 0.0153(9) 0.0187(9) 0.0023(7) 0.0002(7) 0.0060(7)
C1 0.0165(9) 0.0146(8) 0.0142(8) 0.0022(7) 0.0035(7) 0.0043(7)
C5 0.0252(10) 0.0177(9) 0.0221(10) 0.0082(7) 0.0054(8) 0.0063(8)
C8 0.0178(9) 0.0142(8) 0.0186(9) 0.0044(7) 0.0014(7) 0.0073(7)
C22 0.0250(11) 0.0190(9) 0.0209(9) 0.0084(7) 0.0022(8) 0.0058(8)
C20 0.0251(10) 0.0180(9) 0.0235(10) 0.0021(8) 0.0011(8) 0.0038(8)
C10 0.0219(9) 0.0173(9) 0.0174(9) 0.0047(7) 0.0016(7) 0.0094(7)
C19 0.0202(7) 0.0162(6) 0.0162(6) 0.0012(5) 0.0001(6) 0.0034(6)
C6 0.0123(8) 0.0136(8) 0.0190(9) 0.0021(7) 0.0028(7) 0.0060(7)
N2 0.0280(9) 0.0208(8) 0.0189(8) 0.0038(7) -0.0007(7) 0.0056(7)
C2 0.0164(9) 0.0186(9) 0.0218(9) 0.0030(7) 0.0025(7) 0.0048(7)
C3 0.0161(9) 0.0216(10) 0.0266(10) 0.0019(8) 0.0040(8) -0.0002(8)
C4 0.0250(10) 0.0171(9) 0.0283(11) 0.0069(8) 0.0082(8) -0.0003(8)
C14 0.0350(12) 0.0278(11) 0.0179(10) 0.0024(8) -0.0019(8) 0.0104(9)
C13 0.0441(13) 0.0285(11) 0.0177(10) 0.0093(8) 0.0054(9) 0.0162(10)
C11 0.0347(12) 0.0222(10) 0.0273(11) 0.0082(9) -0.0047(9) 0.0019(9)
C12 0.0444(14) 0.0226(11) 0.0308(12) 0.0130(9) 0.0043(10) 0.0042(10)
C9 0.0218(9) 0.0112(8) 0.0179(9) 0.0032(7) 0.0020(7) 0.0038(7)

loop_
_atom_type_symbol
_atom_type_description
_atom_type_scat_dispersion_real
_atom_type_scat_dispersion_imag
_atom_type_scat_source
C C 0.0033 0.0016 'International Tables Vol C Tables 4.2.6.8 and 6.1.1.4'
H H 0.0000 0.0000 'International Tables Vol C Tables 4.2.6.8 and 6.1.1.4'
N N 0.0061 0.0033 'International Tables Vol C Tables 4.2.6.8 and 6.1.1.4'
O O 0.0106 0.0060 'International Tables Vol C Tables 4.2.6.8 and 6.1.1.4'
Ru Ru -1.2594 0.8363 'International Tables Vol C Tables 4.2.6.8 and 6.1.1.4'

loop_
_geom_angle_atom_site_label_1
_geom_angle_atom_site_label_2
_geom_angle_atom_site_label_3
_geom_angle
C20 Ru2 C21 98.15(8)
C20 Ru2 C19 91.28(8)
C21 Ru2 C19 94.50(8)
C20 Ru2 C9 89.14(8)
C21 Ru2 C9 90.68(8)
C19 Ru2 C9 174.69(8)
C20 Ru2 C6 98.64(8)
C21 Ru2 C6 158.83(7)
C19 Ru2 C6 97.93(7)
C9 Ru2 C6 76.78(7)
C20 Ru2 Ru3 133.91(6)
C21 Ru2 Ru3 105.33(6)
C19 Ru2 Ru3 124.91(5)
C9 Ru2 Ru3 52.17(5)
C6 Ru2 Ru3 53.52(5)
C20 Ru2 Ru1 152.72(6)
C21 Ru2 Ru1 97.51(6)
C19 Ru2 Ru1 65.31(5)
C9 Ru2 Ru1 112.86(5)
C6 Ru2 Ru1 72.57(5)
Ru3 Ru2 Ru1 61.502(8)
C22 Ru3 C23 93.25(8)
C22 Ru3 C18 88.48(8)
C23 Ru3 C18 85.51(8)
C22 Ru3 C9 91.27(8)
C23 Ru3 C9 124.60(8)
C18 Ru3 C9 149.82(7)
C22 Ru3 C7 152.25(8)
C23 Ru3 C7 90.68(7)
C18 Ru3 C7 119.23(7)
C9 Ru3 C7 64.27(7)
C22 Ru3 C8 114.61(8)
C23 Ru3 C8 93.68(7)
C18 Ru3 C8 156.88(7)
C9 Ru3 C8 36.63(7)
C7 Ru3 C8 37.66(6)
C22 Ru3 C6 148.95(8)
C23 Ru3 C6 117.67(8)
C18 Ru3 C6 96.15(7)
C9 Ru3 C6 69.65(7)
C7 Ru3 C6 35.88(6)
C8 Ru3 C6 63.80(6)
C22 Ru3 Ru2 101.80(6)
C23 Ru3 Ru2 162.47(6)
C18 Ru3 Ru2 103.64(5)
C9 Ru3 Ru2 47.01(5)
C7 Ru3 Ru2 71.82(5)
C8 Ru3 Ru2 71.99(5)
C6 Ru3 Ru2 47.26(5)
C22 Ru3 Ru1 94.43(6)
C23 Ru3 Ru1 128.05(6)
C18 Ru3 Ru1 43.53(5)
C9 Ru3 Ru1 106.50(5)
C7 Ru3 Ru1 104.64(5)
C8 Ru3 Ru1 128.21(5)
C6 Ru3 Ru1 69.41(5)
Ru2 Ru3 Ru1 60.199(13)
C16 Ru1 C17 89.24(8)
C16 Ru1 C18 100.04(8)
C17 Ru1 C18 94.36(8)
C16 Ru1 N1 92.05(7)
C17 Ru1 N1 174.38(7)
C18 Ru1 N1 90.80(7)
C16 Ru1 Ru2 153.67(6)
C17 Ru1 Ru2 91.66(6)
C18 Ru1 Ru2 106.12(5)
N1 Ru1 Ru2 84.76(4)
C16 Ru1 Ru3 147.95(6)
C17 Ru1 Ru3 92.41(6)
C18 Ru1 Ru3 47.92(5)
N1 Ru1 Ru3 89.40(4)
Ru2 Ru1 Ru3 58.299(9)
O3 C18 Ru1 137.39(15)
O3 C18 Ru3 134.05(15)
Ru1 C18 Ru3 88.55(7)
O1 C16 Ru1 175.97(19)
O2 C17 Ru1 178.76(18)
O8 C23 Ru3 179.50(19)
O6 C21 Ru2 174.06(16)
C5 N1 C1 118.68(16)
C5 N1 Ru1 125.35(13)
C1 N1 Ru1 115.91(12)
C6 C7 C8 114.55(16)
C6 C7 Ru3 73.45(10)
C8 C7 Ru3 71.26(10)
C6 C7 H7 122.7
C8 C7 H7 122.7
Ru3 C7 H7 122.7
N1 C1 C2 121.35(16)
N1 C1 C6 114.76(16)
C2 C1 C6 123.87(16)
N1 C5 C4 122.47(18)
N1 C5 H5 118.8
C4 C5 H5 118.8
C9 C8 C7 112.83(16)
C9 C8 C10 125.80(17)
C7 C8 C10 121.36(16)
C9 C8 Ru3 70.98(10)
C7 C8 Ru3 71.08(10)
C10 C8 Ru3 124.85(12)
O7 C22 Ru3 177.42(19)
O5 C20 Ru2 176.67(19)
N2 C10 C11 122.58(18)
N2 C10 C8 115.89(17)
C11 C10 C8 121.48(17)
O4 C19 Ru2 169.91(17)
C7 C6 C1 120.13(16)
C7 C6 Ru2 116.77(13)
C1 C6 Ru2 123.06(13)
C7 C6 Ru3 70.67(10)
C1 C6 Ru3 121.39(12)
Ru2 C6 Ru3 79.22(6)
C14 N2 C10 117.15(18)
C3 C2 C1 119.47(18)
C3 C2 H2 120.3
C1 C2 H2 120.3
C2 C3 C4 118.92(18)
C2 C3 H3 120.5
C4 C3 H3 120.5
C5 C4 C3 119.09(18)
C5 C4 H4 120.5
C3 C4 H4 120.5
N2 C14 C13 124.2(2)
N2 C14 H14 117.9
C13 C14 H14 117.9
C12 C13 C14 118.14(19)
C12 C13 H13 120.9
C14 C13 H13 120.9
C12 C11 C10 119.0(2)
C12 C11 H11 120.5
C10 C11 H11 120.5
C13 C12 C11 118.9(2)
C13 C12 H12 120.5
C11 C12 H12 120.5
C8 C9 Ru2 117.70(13)
C8 C9 Ru3 72.39(10)
Ru2 C9 Ru3 80.82(6)
C8 C9 H9 121.0
Ru2 C9 H9 121.0
Ru3 C9 H9 121.0

loop_
_geom_bond_atom_site_label_1
_geom_bond_atom_site_label_2
_geom_bond_distance
Ru2 C20 1.912(2)
Ru2 C21 1.945(2)
Ru2 C19 1.9731(19)
Ru2 C9 2.0688(18)
Ru2 C6 2.0875(18)
Ru2 Ru3 2.7922(5)
Ru2 Ru1 2.8479(5)
Ru3 C22 1.899(2)
Ru3 C23 1.910(2)
Ru3 C18 2.1414(18)
Ru3 C9 2.2340(18)
Ru3 C7 2.2497(18)
Ru3 C8 2.2522(18)
Ru3 C6 2.2853(18)
Ru3 Ru1 2.8842(5)
Ru1 C16 1.870(2)
Ru1 C17 1.890(2)
Ru1 C18 1.9871(19)
Ru1 N1 2.1616(16)
O3 C18 1.178(2)
O1 C16 1.148(3)
O8 C23 1.135(2)
O6 C21 1.134(3)
O2 C17 1.139(3)
O4 C19 1.139(2)
O5 C20 1.136(3)
O7 C22 1.141(3)
N1 C5 1.348(2)
N1 C1 1.356(2)
C7 C6 1.397(3)
C7 C8 1.453(3)
C7 H7 1.0000
C1 C2 1.391(3)
C1 C6 1.475(2)
C5 C4 1.378(3)
C5 H5 0.9500
C8 C9 1.410(3)
C8 C10 1.493(2)
C10 N2 1.342(3)
C10 C11 1.390(3)
N2 C14 1.338(3)
C2 C3 1.384(3)
C2 H2 0.9500
C3 C4 1.387(3)
C3 H3 0.9500
C4 H4 0.9500
C14 C13 1.383(3)
C14 H14 0.9500
C13 C12 1.378(3)
C13 H13 0.9500
C11 C12 1.387(3)
C11 H11 0.9500
C12 H12 0.9500
C9 H9 1.0000
